data_4308183
loop_
_publ_author_name
'Adam P. Forshaw'
'Ranko P. Bontchev'
'Jeremy M. Smith'

_publ_section_title
;
Oxidation of the Tris(carbene)borate Complex PhB(MeIm)3MnI(CO)3 to
MnIV[PhB(MeIm)3]2(OTf)2
;
_journal_name_full 'Inorganic Chemistry'
_journal_page_first 3792
_journal_page_last 3794
_journal_paper_doi 10.1021/ic070187w
_journal_volume 46
_journal_year 2007
_chemical_formula_sum 'C8.44 H8.89 B0.44 F1.33 Mn0.22 N2.67 O1.33 S0.44'
_chemical_formula_weight 225.67
_chemical_name_systematic
;
 Bis(phenyltris(1-methyl-imidazol-2-ylidene)borato)maganese(iv) triflate
;
_space_group_IT_number 14
_symmetry_cell_setting monoclinic
_symmetry_space_group_name_Hall '-P 2bc'
_symmetry_space_group_name_H-M 'P 1 1 21/b'
_atom_sites_solution_hydrogens geom
_atom_sites_solution_primary direct
_atom_sites_solution_secondary difmap
_audit_creation_method shelxl-97
_cell_angle_alpha 90.00
_cell_angle_beta 90.000(4)
_cell_angle_gamma 64.280(2)
_cell_formula_units_Z 9
_cell_length_a 12.8947(5)
_cell_length_b 13.5128(5)
_cell_length_c 13.9914(5)
_cell_measurement_temperature 293(2)
_cell_volume 2196.38(15)
_computing_structure_refinement 'shelxl-97 (sheldrick, 1997)'
_diffrn_ambient_temperature 293(2)
_diffrn_measured_fraction_theta_full 0.999
_diffrn_measured_fraction_theta_max 0.999
_diffrn_radiation_monochromator graphite
_diffrn_radiation_source 'fine-focus sealed tube'
_diffrn_radiation_type mok\a
_diffrn_radiation_wavelength 0.71073
_diffrn_reflns_av_R_equivalents 0.0211
_diffrn_reflns_av_sigmaI/netI 0.0122
_diffrn_reflns_limit_h_max 14
_diffrn_reflns_limit_h_min -14
_diffrn_reflns_limit_k_max 13
_diffrn_reflns_limit_k_min -15
_diffrn_reflns_limit_l_max 15
_diffrn_reflns_limit_l_min -12
_diffrn_reflns_number 27746
_diffrn_reflns_theta_full 23.50
_diffrn_reflns_theta_max 23.50
_diffrn_reflns_theta_min 1.75
_exptl_absorpt_coefficient_mu 0.482
_exptl_absorpt_correction_type none
_exptl_crystal_colour red
_exptl_crystal_density_diffrn 1.536
_exptl_crystal_density_method 'not measured'
_exptl_crystal_description plate
_exptl_crystal_F_000 1042
_exptl_crystal_size_max 0.25
_exptl_crystal_size_mid 0.25
_exptl_crystal_size_min 0.05
_refine_diff_density_max 0.625
_refine_diff_density_min -0.486
_refine_diff_density_rms 0.083
_refine_ls_extinction_coef 0.0050(9)
_refine_ls_extinction_expression fc^*^=kfc[1+0.001xfc^2^\l^3^/sin(2\q)]^-1/4^
_refine_ls_extinction_method shelxl
_refine_ls_goodness_of_fit_ref 1.092
_refine_ls_hydrogen_treatment mixed
_refine_ls_matrix_type full
_refine_ls_number_parameters 305
_refine_ls_number_reflns 3247
_refine_ls_number_restraints 0
_refine_ls_restrained_S_all 1.092
_refine_ls_R_factor_all 0.0438
_refine_ls_R_factor_gt 0.0404
_refine_ls_shift/su_max 0.001
_refine_ls_shift/su_mean 0.000
_refine_ls_structure_factor_coef Fsqd
_refine_ls_weighting_details 'calc w=1/[\s^2^(fo^2^)+(0.0704p)^2^+2.7008p] where p=(fo^2^+2fc^2^)/3'
_refine_ls_weighting_scheme calc
_refine_ls_wR_factor_gt 0.1132
_refine_ls_wR_factor_ref 0.1232
_reflns_number_gt 3046
_reflns_number_total 3247
_reflns_threshold_expression >2sigma(i)
_cod_data_source_file ic070187w-file004.cif
_cod_data_source_block b
_cod_depositor_comments
;
 Changing the capitalization of '_atom_type_symbol' data item
 values and the values of related data items (e. g. _atom_site_type_symbol).
 Updating the _chemical_formula_sum data item value.

 Antanas Vaitkus,
 2017-01-04

The following automatic conversions were performed:
'_refine_ls_structure_factor_coef' value 'fsqd' changed to 'Fsqd'
according to '/home/saulius/struct/CIF-dictionaries/cif_core.dic'
dictionary named 'cif_core.dic' version 2.4.1 from
2010-06-29.

'_atom_site_adp_type' value 'uani' changed to 'Uani'
according to '/home/saulius/struct/CIF-dictionaries/cif_core.dic'
dictionary named 'cif_core.dic' version 2.4.1 from 2010-06-29 (34
times).

'_atom_site_adp_type' value 'uiso' changed to 'Uiso' according to
'/home/saulius/struct/CIF-dictionaries/cif_core.dic' dictionary named
'cif_core.dic' version 2.4.1 from 2010-06-29 (20
times).

'_atom_site_refinement_flags' value 's' changed to 'S' according
to '/home/saulius/struct/CIF-dictionaries/cif_core.dic' dictionary named
'cif_core.dic' version 2.4.1 from
2010-06-29.

'_atom_site_refinement_flags' value 'r' changed to 'R'
according to '/home/saulius/struct/CIF-dictionaries/cif_core.dic'
dictionary named 'cif_core.dic' version 2.4.1 from 2010-06-29 (20 times).

Automatic conversion script
Id: cif_fix_enum 1527 2010-12-29 10:47:43Z saulius 
;
_cod_original_cell_volume 2196.38(14)
_cod_original_sg_symbol_H-M 'P 1 21/n 1'
_cod_original_formula_sum 'c8.44 h8.89 b0.44 f1.33 mn0.22 n2.67 o1.33 s0.44'
_cod_database_code 4308183

loop_
_symmetry_equiv_pos_as_xyz
'x, y, z'
'-x, -y+1/2, z+1/2'
'-x, -y, -z'
'x, y-1/2, -z-1/2'

loop_
_atom_site_label
_atom_site_type_symbol
_atom_site_fract_x
_atom_site_fract_y
_atom_site_fract_z
_atom_site_U_iso_or_equiv
_atom_site_adp_type
_atom_site_occupancy
_atom_site_symmetry_multiplicity
_atom_site_calc_flag
_atom_site_refinement_flags
_atom_site_disorder_assembly
_atom_site_disorder_group
mn1 Mn 1.0000 0.0000 1.0000 0.0187(2) Uani 1 2 d S . .
b1 B 0.7761(3) -0.0227(2) 1.0737(2) 0.0235(6) Uani 1 1 d . . .
n11 N 0.83942(18) 0.01520(17) 1.15194(15) 0.0229(5) Uani 1 1 d . . .
n12 N 0.9642(2) 0.06154(18) 1.21653(16) 0.0273(5) Uani 1 1 d . . .
c11 C 0.9340(2) 0.0302(2) 1.13383(18) 0.0222(6) Uani 1 1 d . . .
c12 C 0.8109(3) 0.0369(2) 1.2472(2) 0.0315(7) Uani 1 1 d . . .
h12 H 0.7489 0.0328 1.2779 0.038 Uiso 1 1 calc R . .
c13 C 0.8888(3) 0.0649(2) 1.2875(2) 0.0342(7) Uani 1 1 d . . .
h13 H 0.8914 0.0832 1.3512 0.041 Uiso 1 1 calc R . .
c14 C 1.0602(3) 0.0897(3) 1.2330(2) 0.0402(7) Uani 1 1 d . . .
h14a H 1.0614 0.1086 1.2990 0.060 Uiso 1 1 calc R . .
h14b H 1.0511 0.1511 1.1935 0.060 Uiso 1 1 calc R . .
h14c H 1.1313 0.0279 1.2173 0.060 Uiso 1 1 calc R . .
n21 N 0.75052(19) 0.05938(18) 0.98821(15) 0.0228(5) Uani 1 1 d . . .
n22 N 0.78721(19) 0.15043(18) 0.87660(15) 0.0255(5) Uani 1 1 d . . .
c21 C 0.8340(2) 0.0827(2) 0.95183(18) 0.0223(6) Uani 1 1 d . . .
c22 C 0.6532(2) 0.1090(2) 0.9332(2) 0.0314(7) Uani 1 1 d . . .
h22 H 0.5842 0.1039 0.9421 0.038 Uiso 1 1 calc R . .
c23 C 0.6755(2) 0.1666(2) 0.8642(2) 0.0338(7) Uani 1 1 d . . .
h23 H 0.6248 0.2092 0.8172 0.041 Uiso 1 1 calc R . .
c24 C 0.8408(3) 0.2037(2) 0.8168(2) 0.0318(7) Uani 1 1 d . . .
h24a H 0.7873 0.2470 0.7687 0.048 Uiso 1 1 calc R . .
h24b H 0.9081 0.1488 0.7867 0.048 Uiso 1 1 calc R . .
h24c H 0.8623 0.2504 0.8556 0.048 Uiso 1 1 calc R . .
n31 N 0.87057(18) -0.13304(17) 1.03214(15) 0.0222(5) Uani 1 1 d . . .
n32 N 1.03293(19) -0.24104(17) 0.96724(16) 0.0259(5) Uani 1 1 d . . .
c31 C 0.9722(2) -0.1385(2) 1.00194(17) 0.0220(6) Uani 1 1 d . . .
c32 C 0.8665(3) -0.2310(2) 1.0122(2) 0.0298(7) Uani 1 1 d . . .
h32 H 0.8046 -0.2473 1.0238 0.036 Uiso 1 1 calc R . .
c33 C 0.9674(3) -0.2986(2) 0.9732(2) 0.0327(7) Uani 1 1 d . . .
h33 H 0.9891 -0.3707 0.9537 0.039 Uiso 1 1 calc R . .
c34 C 1.1493(2) -0.2880(2) 0.9283(2) 0.0344(7) Uani 1 1 d . . .
h34a H 1.1706 -0.3626 0.9091 0.052 Uiso 1 1 calc R . .
h34b H 1.2019 -0.2866 0.9762 0.052 Uiso 1 1 calc R . .
h34c H 1.1520 -0.2459 0.8739 0.052 Uiso 1 1 calc R . .
c41 C 0.6676(2) -0.0290(2) 1.1233(2) 0.0284(6) Uani 1 1 d . . .
c42 C 0.5620(3) 0.0642(3) 1.1313(2) 0.0370(7) Uani 1 1 d . . .
h42 H 0.5516 0.1279 1.0990 0.044 Uiso 1 1 calc R . .
c43 C 0.4731(3) 0.0639(3) 1.1859(2) 0.0466(8) Uani 1 1 d . . .
h43 H 0.4034 0.1265 1.1887 0.056 Uiso 1 1 calc R . .
c44 C 0.4868(3) -0.0282(3) 1.2359(2) 0.0490(9) Uani 1 1 d . . .
h44 H 0.4267 -0.0281 1.2727 0.059 Uiso 1 1 calc R . .
c45 C 0.5901(3) -0.1208(3) 1.2313(2) 0.0462(9) Uani 1 1 d . . .
h45 H 0.6001 -0.1835 1.2653 0.055 Uiso 1 1 calc R . .
c46 C 0.6786(3) -0.1206(3) 1.1762(2) 0.0364(7) Uani 1 1 d . . .
h46 H 0.7480 -0.1836 1.1743 0.044 Uiso 1 1 calc R . .
s1 S 0.26585(6) 0.43254(6) 1.06517(5) 0.0323(2) Uani 1 1 d . . .
o1 O 0.1744(2) 0.45119(19) 0.99955(16) 0.0439(6) Uani 1 1 d . . .
o2 O 0.2622(2) 0.53037(19) 1.10755(17) 0.0483(6) Uani 1 1 d . . .
o3 O 0.2919(3) 0.3436(2) 1.12980(19) 0.0663(8) Uani 1 1 d . . .
c1 C 0.3915(3) 0.3863(3) 0.9890(2) 0.0475(9) Uani 1 1 d . . .
f1 F 0.48761(17) 0.3573(2) 1.03839(18) 0.0683(7) Uani 1 1 d . . .
f2 F 0.4000(2) 0.2996(2) 0.9383(2) 0.0893(9) Uani 1 1 d . . .
f3 F 0.3839(2) 0.4636(2) 0.92706(17) 0.0766(7) Uani 1 1 d . . .

loop_
_atom_site_aniso_label
_atom_site_aniso_U_11
_atom_site_aniso_U_22
_atom_site_aniso_U_33
_atom_site_aniso_U_23
_atom_site_aniso_U_13
_atom_site_aniso_U_12
mn1 0.0206(3) 0.0196(3) 0.0177(3) -0.0003(2) 0.0010(2) -0.0104(2)
b1 0.0267(16) 0.0224(15) 0.0226(15) -0.0006(12) 0.0015(12) -0.0117(13)
n11 0.0273(12) 0.0206(11) 0.0206(11) -0.0011(9) 0.0038(9) -0.0103(9)
n12 0.0361(13) 0.0265(12) 0.0209(12) -0.0009(9) -0.0031(10) -0.0150(10)
c11 0.0266(14) 0.0190(12) 0.0206(13) 0.0003(10) 0.0003(11) -0.0096(11)
c12 0.0428(17) 0.0310(15) 0.0213(14) -0.0018(12) 0.0097(12) -0.0164(13)
c13 0.0510(18) 0.0331(15) 0.0186(14) -0.0044(12) 0.0043(13) -0.0185(14)
c14 0.0473(19) 0.0466(18) 0.0342(17) -0.0053(14) -0.0085(14) -0.0275(15)
n21 0.0220(11) 0.0237(12) 0.0232(12) 0.0001(9) 0.0012(9) -0.0104(10)
n22 0.0282(12) 0.0257(11) 0.0225(12) 0.0039(9) -0.0010(9) -0.0117(10)
c21 0.0264(14) 0.0205(13) 0.0212(13) -0.0004(10) 0.0000(11) -0.0112(11)
c22 0.0228(14) 0.0384(16) 0.0315(16) 0.0045(13) -0.0036(12) -0.0118(12)
c23 0.0257(15) 0.0390(16) 0.0327(16) 0.0086(13) -0.0075(12) -0.0104(13)
c24 0.0398(16) 0.0298(15) 0.0268(15) 0.0079(12) -0.0003(12) -0.0161(13)
n31 0.0256(12) 0.0215(11) 0.0221(11) -0.0002(9) 0.0019(9) -0.0127(9)
n32 0.0301(12) 0.0203(11) 0.0258(12) -0.0007(9) 0.0014(10) -0.0096(10)
c31 0.0257(14) 0.0217(14) 0.0197(13) -0.0007(10) -0.0002(10) -0.0113(12)
c32 0.0392(17) 0.0253(15) 0.0326(15) -0.0010(12) 0.0023(13) -0.0211(13)
c33 0.0448(18) 0.0202(14) 0.0362(16) -0.0037(12) 0.0026(14) -0.0171(13)
c34 0.0330(16) 0.0255(15) 0.0377(17) -0.0049(12) 0.0085(13) -0.0061(12)
c41 0.0308(15) 0.0318(15) 0.0272(14) -0.0027(12) 0.0052(12) -0.0180(12)
c42 0.0344(17) 0.0396(17) 0.0371(17) -0.0002(13) 0.0064(13) -0.0162(14)
c43 0.0319(17) 0.062(2) 0.0427(19) -0.0112(17) 0.0118(14) -0.0179(16)
c44 0.047(2) 0.079(3) 0.0384(19) -0.0138(18) 0.0168(15) -0.044(2)
c45 0.065(2) 0.058(2) 0.0345(18) -0.0018(15) 0.0134(16) -0.0440(19)
c46 0.0428(17) 0.0389(17) 0.0330(16) 0.0003(13) 0.0076(13) -0.0230(14)
s1 0.0359(4) 0.0368(4) 0.0264(4) 0.0020(3) -0.0036(3) -0.0177(3)
o1 0.0384(13) 0.0434(13) 0.0497(14) -0.0012(10) -0.0106(10) -0.0175(11)
o2 0.0460(13) 0.0489(13) 0.0494(14) -0.0213(11) 0.0043(11) -0.0200(11)
o3 0.0810(19) 0.0653(17) 0.0542(16) 0.0296(14) -0.0091(14) -0.0332(15)
c1 0.0385(19) 0.051(2) 0.042(2) -0.0097(16) -0.0016(15) -0.0090(16)
f1 0.0336(11) 0.0836(16) 0.0708(15) -0.0149(13) -0.0072(10) -0.0097(11)
f2 0.0641(15) 0.0813(17) 0.092(2) -0.0582(15) -0.0005(13) -0.0035(13)
f3 0.0674(15) 0.1029(19) 0.0546(14) 0.0182(13) 0.0180(11) -0.0325(14)

loop_
_atom_type_symbol
_atom_type_description
_atom_type_scat_dispersion_real
_atom_type_scat_dispersion_imag
_atom_type_scat_source
C C 0.0033 0.0016 'international tables vol c tables 4.2.6.8 and 6.1.1.4'
O O 0.0106 0.0060 'international tables vol c tables 4.2.6.8 and 6.1.1.4'
F F 0.0171 0.0103 'international tables vol c tables 4.2.6.8 and 6.1.1.4'
S S 0.1246 0.1234 'international tables vol c tables 4.2.6.8 and 6.1.1.4'
Mn Mn 0.3368 0.7283 'international tables vol c tables 4.2.6.8 and 6.1.1.4'
N N 0.0061 0.0033 'international tables vol c tables 4.2.6.8 and 6.1.1.4'
H H 0.0000 0.0000 'international tables vol c tables 4.2.6.8 and 6.1.1.4'
B B 0.0013 0.0007 'international tables vol c tables 4.2.6.8 and 6.1.1.4'

loop_
_geom_angle_atom_site_label_1
_geom_angle_atom_site_label_2
_geom_angle_atom_site_label_3
_geom_angle
_geom_angle_site_symmetry_1
_geom_angle_site_symmetry_3
_geom_angle_publ_flag
c11 mn1 c11 180.000(1) 3_757 . ?
c11 mn1 c21 86.91(10) 3_757 3_757 ?
c11 mn1 c21 93.09(10) . 3_757 ?
c11 mn1 c21 93.09(10) 3_757 . ?
c11 mn1 c21 86.91(10) . . ?
c21 mn1 c21 180.000(1) 3_757 . ?
c11 mn1 c31 86.95(10) 3_757 3_757 ?
c11 mn1 c31 93.05(10) . 3_757 ?
c21 mn1 c31 86.97(10) 3_757 3_757 ?
c21 mn1 c31 93.03(10) . 3_757 ?
c11 mn1 c31 93.05(10) 3_757 . ?
c11 mn1 c31 86.95(10) . . ?
c21 mn1 c31 93.03(10) 3_757 . ?
c21 mn1 c31 86.97(10) . . ?
c31 mn1 c31 180.0 3_757 . ?
n21 b1 n31 103.2(2) . . ?
n21 b1 n11 106.3(2) . . ?
n31 b1 n11 105.5(2) . . ?
n21 b1 c41 116.7(2) . . ?
n31 b1 c41 116.5(2) . . ?
n11 b1 c41 107.7(2) . . ?
c11 n11 c12 109.0(2) . . ?
c11 n11 b1 123.3(2) . . ?
c12 n11 b1 127.7(2) . . ?
c11 n12 c13 109.4(2) . . ?
c11 n12 c14 127.6(2) . . ?
c13 n12 c14 122.9(2) . . ?
n11 c11 n12 106.9(2) . . ?
n11 c11 mn1 118.30(18) . . ?
n12 c11 mn1 134.76(19) . . ?
c13 c12 n11 107.6(2) . . ?
c12 c13 n12 107.0(2) . . ?
c21 n21 c22 109.1(2) . . ?
c21 n21 b1 120.7(2) . . ?
c22 n21 b1 129.9(2) . . ?
c21 n22 c23 109.6(2) . . ?
c21 n22 c24 127.8(2) . . ?
c23 n22 c24 122.6(2) . . ?
n21 c21 n22 106.6(2) . . ?
n21 c21 mn1 119.99(18) . . ?
n22 c21 mn1 132.66(19) . . ?
c23 c22 n21 107.8(2) . . ?
c22 c23 n22 106.9(2) . . ?
c31 n31 c32 109.0(2) . . ?
c31 n31 b1 120.2(2) . . ?
c32 n31 b1 130.6(2) . . ?
c31 n32 c33 109.5(2) . . ?
c31 n32 c34 127.6(2) . . ?
c33 n32 c34 123.0(2) . . ?
n31 c31 n32 106.6(2) . . ?
n31 c31 mn1 120.28(18) . . ?
n32 c31 mn1 132.64(19) . . ?
c33 c32 n31 107.9(2) . . ?
c32 c33 n32 107.0(2) . . ?
c46 c41 c42 116.1(3) . . ?
c46 c41 b1 121.6(3) . . ?
c42 c41 b1 121.3(2) . . ?
c43 c42 c41 121.8(3) . . ?
c44 c43 c42 120.4(3) . . ?
c43 c44 c45 119.6(3) . . ?
c44 c45 c46 119.9(3) . . ?
c45 c46 c41 122.2(3) . . ?
o3 s1 o1 115.60(16) . . ?
o3 s1 o2 114.70(17) . . ?
o1 s1 o2 114.18(14) . . ?
o3 s1 c1 103.62(17) . . ?
o1 s1 c1 103.24(15) . . ?
o2 s1 c1 103.22(16) . . ?
f1 c1 f3 108.4(3) . . ?
f1 c1 f2 107.9(3) . . ?
f3 c1 f2 107.1(3) . . ?
f1 c1 s1 112.2(2) . . ?
f3 c1 s1 111.3(2) . . ?
f2 c1 s1 109.7(3) . . ?

loop_
_geom_bond_atom_site_label_1
_geom_bond_atom_site_label_2
_geom_bond_distance
_geom_bond_site_symmetry_2
_geom_bond_publ_flag
mn1 c11 2.024(3) 3_757 ?
mn1 c11 2.024(3) . ?
mn1 c21 2.051(3) 3_757 ?
mn1 c21 2.051(3) . ?
mn1 c31 2.053(3) 3_757 ?
mn1 c31 2.053(3) . ?
b1 n21 1.565(4) . ?
b1 n31 1.571(4) . ?
b1 n11 1.578(4) . ?
b1 c41 1.597(4) . ?
n11 c11 1.344(3) . ?
n11 c12 1.380(4) . ?
n12 c11 1.347(3) . ?
n12 c13 1.376(4) . ?
n12 c14 1.463(4) . ?
c12 c13 1.343(4) . ?
n21 c21 1.346(3) . ?
n21 c22 1.373(4) . ?
n22 c21 1.353(3) . ?
n22 c23 1.371(4) . ?
n22 c24 1.459(3) . ?
c22 c23 1.347(4) . ?
n31 c31 1.349(3) . ?
n31 c32 1.376(4) . ?
n32 c31 1.352(3) . ?
n32 c33 1.377(4) . ?
n32 c34 1.458(4) . ?
c32 c33 1.340(4) . ?
c41 c46 1.395(4) . ?
c41 c42 1.402(4) . ?
c42 c43 1.379(4) . ?
c43 c44 1.370(5) . ?
c44 c45 1.378(5) . ?
c45 c46 1.379(4) . ?
s1 o3 1.422(3) . ?
s1 o1 1.428(2) . ?
s1 o2 1.431(2) . ?
s1 c1 1.809(4) . ?
c1 f1 1.321(4) . ?
c1 f3 1.327(4) . ?
c1 f2 1.333(4) . ?
